data_9005598
loop_
_publ_author_name
'Lavina, B.'
'Koneva, A.'
'Della Giusta, A.'

_publ_section_title
;
 Cation distribution and cooling rates of Cr-substituted Mg-Al spinel
 from the Olkhon metamorphic complex, Russia
 Sample: T4-2E
;
_journal_name_full 'European Journal of Mineralogy'
_journal_page_first 435
_journal_page_last 441
_journal_volume 15
_journal_year 2003
_chemical_compound_source 'Olkhon metamorphic complex, Russia'
_chemical_formula_sum 'Al1.773 Cr0.232 Mg0.988 O4 Zn0.006'
_chemical_name_mineral Spinel
_space_group_IT_number 227
_symmetry_space_group_name_Hall '-F 4vw 2vw 3'
_symmetry_space_group_name_H-M 'F d -3 m :2'
_cell_angle_alpha 90
_cell_angle_beta 90
_cell_angle_gamma 90
_cell_length_a 8.1172
_cell_length_b 8.1172
_cell_length_c 8.1172
_cell_formula_units_Z 8
_cell_volume 534.834
_database_code_amcsd 0006988
_exptl_crystal_density_diffrn 3.684
_cod_original_sg_symbol_H-M 'F d 3 m'
_cod_original_formula_sum 'Al1.773 Mg.988 Zn.006 Cr.232 O4'
_cod_database_code 9005598

loop_
_space_group_symop_operation_xyz
x,y,z
x,1/2+y,1/2+z
1/2+x,y,1/2+z
1/2+x,1/2+y,z
3/4+z,1/2-x,1/4+y
3/4+z,-x,3/4+y
1/4+z,1/2-x,3/4+y
1/4+z,-x,1/4+y
3/4-y,1/2+z,1/4-x
3/4-y,+z,3/4-x
1/4-y,1/2+z,3/4-x
1/4-y,+z,1/4-x
3/4+x,1/2-y,1/4+z
3/4+x,-y,3/4+z
1/4+x,1/2-y,3/4+z
1/4+x,-y,1/4+z
3/4-z,1/2+x,1/4-y
3/4-z,+x,3/4-y
1/4-z,1/2+x,3/4-y
1/4-z,+x,1/4-y
3/4+y,1/2-z,1/4+x
3/4+y,-z,3/4+x
1/4+y,1/2-z,3/4+x
1/4+y,-z,1/4+x
3/4-x,1/2+y,1/4-z
3/4-x,+y,3/4-z
1/4-x,1/2+y,3/4-z
1/4-x,+y,1/4-z
1/2+x,3/4-z,1/4-y
1/2+x,1/4-z,3/4-y
+x,3/4-z,3/4-y
+x,1/4-z,1/4-y
1/2-z,3/4+y,1/4+x
1/2-z,1/4+y,3/4+x
-z,3/4+y,3/4+x
-z,1/4+y,1/4+x
1/2+y,3/4-x,1/4-z
1/2+y,1/4-x,3/4-z
+y,3/4-x,3/4-z
+y,1/4-x,1/4-z
1/2-x,3/4+z,1/4+y
1/2-x,1/4+z,3/4+y
-x,3/4+z,3/4+y
-x,1/4+z,1/4+y
1/2+z,3/4-y,1/4-x
1/2+z,1/4-y,3/4-x
+z,3/4-y,3/4-x
+z,1/4-y,1/4-x
1/2-y,3/4+x,1/4+z
1/2-y,1/4+x,3/4+z
-y,3/4+x,3/4+z
-y,1/4+x,1/4+z
x,1/2+z,1/2+y
x,+z,+y
1/2+x,1/2+z,+y
1/2+x,+z,1/2+y
-z,1/2-y,1/2-x
-z,-y,-x
1/2-z,1/2-y,-x
1/2-z,-y,1/2-x
y,1/2+x,1/2+z
y,+x,+z
1/2+y,1/2+x,+z
1/2+y,+x,1/2+z
-x,1/2-z,1/2-y
-x,-z,-y
1/2-x,1/2-z,-y
1/2-x,-z,1/2-y
z,1/2+y,1/2+x
z,+y,+x
1/2+z,1/2+y,+x
1/2+z,+y,1/2+x
-y,1/2-x,1/2-z
-y,-x,-z
1/2-y,1/2-x,-z
1/2-y,-x,1/2-z
3/4+z,1/4+x,1/2-y
3/4+z,3/4+x,-y
1/4+z,1/4+x,-y
1/4+z,3/4+x,1/2-y
3/4-y,1/4-z,1/2+x
3/4-y,3/4-z,+x
1/4-y,1/4-z,+x
1/4-y,3/4-z,1/2+x
3/4+x,1/4+y,1/2-z
3/4+x,3/4+y,-z
1/4+x,1/4+y,-z
1/4+x,3/4+y,1/2-z
3/4-z,1/4-x,1/2+y
3/4-z,3/4-x,+y
1/4-z,1/4-x,+y
1/4-z,3/4-x,1/2+y
3/4+y,1/4+z,1/2-x
3/4+y,3/4+z,-x
1/4+y,1/4+z,-x
1/4+y,3/4+z,1/2-x
3/4-x,1/4-y,1/2+z
3/4-x,3/4-y,+z
1/4-x,1/4-y,+z
1/4-x,3/4-y,1/2+z
-z,3/4+x,3/4+y
-z,1/4+x,1/4+y
1/2-z,3/4+x,1/4+y
1/2-z,1/4+x,3/4+y
y,3/4-z,3/4-x
y,1/4-z,1/4-x
1/2+y,3/4-z,1/4-x
1/2+y,1/4-z,3/4-x
-x,3/4+y,3/4+z
-x,1/4+y,1/4+z
1/2-x,3/4+y,1/4+z
1/2-x,1/4+y,3/4+z
z,3/4-x,3/4-y
z,1/4-x,1/4-y
1/2+z,3/4-x,1/4-y
1/2+z,1/4-x,3/4-y
-y,3/4+z,3/4+x
-y,1/4+z,1/4+x
1/2-y,3/4+z,1/4+x
1/2-y,1/4+z,3/4+x
x,3/4-y,3/4-z
x,1/4-y,1/4-z
1/2+x,3/4-y,1/4-z
1/2+x,1/4-y,3/4-z
1/4-x,1/2+z,3/4-y
1/4-x,+z,1/4-y
3/4-x,1/2+z,1/4-y
3/4-x,+z,3/4-y
1/4+z,1/2-y,3/4+x
1/4+z,-y,1/4+x
3/4+z,1/2-y,1/4+x
3/4+z,-y,3/4+x
1/4-y,1/2+x,3/4-z
1/4-y,+x,1/4-z
3/4-y,1/2+x,1/4-z
3/4-y,+x,3/4-z
1/4+x,1/2-z,3/4+y
1/4+x,-z,1/4+y
3/4+x,1/2-z,1/4+y
3/4+x,-z,3/4+y
1/4-z,1/2+y,3/4-x
1/4-z,+y,1/4-x
3/4-z,1/2+y,1/4-x
3/4-z,+y,3/4-x
1/4+y,1/2-x,3/4+z
1/4+y,-x,1/4+z
3/4+y,1/2-x,1/4+z
3/4+y,-x,3/4+z
3/4-x,3/4-z,y
3/4-x,1/4-z,1/2+y
1/4-x,3/4-z,1/2+y
1/4-x,1/4-z,y
3/4+z,3/4+y,-x
3/4+z,1/4+y,1/2-x
1/4+z,3/4+y,1/2-x
1/4+z,1/4+y,-x
3/4-y,3/4-x,z
3/4-y,1/4-x,1/2+z
1/4-y,3/4-x,1/2+z
1/4-y,1/4-x,z
3/4+x,3/4+z,-y
3/4+x,1/4+z,1/2-y
1/4+x,3/4+z,1/2-y
1/4+x,1/4+z,-y
3/4-z,3/4-y,x
3/4-z,1/4-y,1/2+x
1/4-z,3/4-y,1/2+x
1/4-z,1/4-y,x
3/4+y,3/4+x,-z
3/4+y,1/4+x,1/2-z
1/4+y,3/4+x,1/2-z
1/4+y,1/4+x,-z
-z,-x,-y
-z,1/2-x,1/2-y
1/2-z,-x,1/2-y
1/2-z,1/2-x,-y
y,z,x
y,1/2+z,1/2+x
1/2+y,z,1/2+x
1/2+y,1/2+z,x
-x,-y,-z
-x,1/2-y,1/2-z
1/2-x,-y,1/2-z
1/2-x,1/2-y,-z
z,x,y
z,1/2+x,1/2+y
1/2+z,x,1/2+y
1/2+z,1/2+x,y
-y,-z,-x
-y,1/2-z,1/2-x
1/2-y,-z,1/2-x
1/2-y,1/2-z,-x

loop_
_atom_site_label
_atom_site_fract_x
_atom_site_fract_y
_atom_site_fract_z
_atom_site_occupancy
_atom_site_U_iso_or_equiv
AlT 0.12500 0.12500 0.12500 0.11400 0.04120
MgT 0.12500 0.12500 0.12500 0.88000 0.04120
ZnT 0.12500 0.12500 0.12500 0.00600 0.04120
AlM 0.50000 0.50000 0.50000 0.82950 0.03520
MgM 0.50000 0.50000 0.50000 0.05400 0.03520
CrM 0.50000 0.50000 0.50000 0.11600 0.03520
O 0.26333 0.26333 0.26333 1.00000 0.04660

loop_
_cod_related_entry_id
_cod_related_entry_database
_cod_related_entry_code
1 AMCSD 0006988
